data_2222065
loop_
_publ_author_name
'Wang, Yao'
'Wan, Rong'
'Han, Feng'
'Wang, Peng'

_publ_section_title
;
 5-(3-Pyridyl)-1,3,4-thiadiazol-2-amine
;
_journal_coeditor_code HK2699
_journal_issue 6
_journal_name_full 'Acta Crystallographica Section E'
_journal_page_first o1447
_journal_paper_doi 10.1107/S1600536809019564
_journal_volume 65
_journal_year 2009
_chemical_formula_iupac 'C7 H6 N4 S'
_chemical_formula_moiety 'C7 H6 N4 S'
_chemical_formula_sum 'C7 H6 N4 S'
_chemical_formula_weight 178.22
_chemical_melting_point 550
_chemical_name_systematic
;
5-(3-Pyridyl)-1,3,4-thiadiazol-2-amine
;
_space_group_IT_number 14
_symmetry_cell_setting monoclinic
_symmetry_space_group_name_Hall '-P 2ybc'
_symmetry_space_group_name_H-M 'P 1 21/c 1'
_atom_sites_solution_hydrogens geom
_atom_sites_solution_primary direct
_atom_sites_solution_secondary difmap
_audit_creation_method SHELXL97
_cell_angle_alpha 90.00
_cell_angle_beta 116.79(3)
_cell_angle_gamma 90.00
_cell_formula_units_Z 4
_cell_length_a 11.066(2)
_cell_length_b 7.2380(14)
_cell_length_c 11.271(2)
_cell_measurement_reflns_used 25
_cell_measurement_temperature 294(2)
_cell_measurement_theta_max 12
_cell_measurement_theta_min 9
_cell_volume 805.9(3)
_computing_cell_refinement 'CAD-4 Software (Enraf--Nonius, 1989)'
_computing_data_collection 'CAD-4 Software (Enraf--Nonius, 1989)'
_computing_data_reduction 'XCAD4 (Harms & Wocadlo, 1995)'
_computing_molecular_graphics
;
ORTEP-3 for Windows (Farrugia, 1997) and PLATON (Spek, 2009)
;
_computing_publication_material 'SHELXL97 (Sheldrick, 2008)'
_computing_structure_refinement 'SHELXL97 (Sheldrick, 2008)'
_computing_structure_solution 'SHELXS97 (Sheldrick, 2008)'
_diffrn_ambient_temperature 294(2)
_diffrn_measured_fraction_theta_full 0.999
_diffrn_measured_fraction_theta_max 0.999
_diffrn_measurement_device_type 'Enraf--Nonius CAD-4'
_diffrn_measurement_method \w/2\q
_diffrn_radiation_monochromator graphite
_diffrn_radiation_source 'fine-focus sealed tube'
_diffrn_radiation_type MoK\a
_diffrn_radiation_wavelength 0.71073
_diffrn_reflns_av_R_equivalents 0.0261
_diffrn_reflns_av_sigmaI/netI 0.0271
_diffrn_reflns_limit_h_max 13
_diffrn_reflns_limit_h_min 0
_diffrn_reflns_limit_k_max 8
_diffrn_reflns_limit_k_min 0
_diffrn_reflns_limit_l_max 12
_diffrn_reflns_limit_l_min -13
_diffrn_reflns_number 1542
_diffrn_reflns_theta_full 25.27
_diffrn_reflns_theta_max 25.27
_diffrn_reflns_theta_min 2.06
_diffrn_standards_decay_% 1
_diffrn_standards_interval_time 120
_diffrn_standards_number 3
_exptl_absorpt_coefficient_mu 0.345
_exptl_absorpt_correction_T_max 0.9830
_exptl_absorpt_correction_T_min 0.9663
_exptl_absorpt_correction_type psi-scan
_exptl_absorpt_process_details '(North <i>et al.</i>,  1968)'
_exptl_crystal_colour colourless
_exptl_crystal_density_diffrn 1.469
_exptl_crystal_density_method 'not measured'
_exptl_crystal_description block
_exptl_crystal_F_000 368
_exptl_crystal_size_max 0.10
_exptl_crystal_size_mid 0.05
_exptl_crystal_size_min 0.05
_refine_diff_density_max 0.289
_refine_diff_density_min -0.341
_refine_ls_extinction_method none
_refine_ls_goodness_of_fit_ref 1.005
_refine_ls_hydrogen_treatment constr
_refine_ls_matrix_type full
_refine_ls_number_parameters 109
_refine_ls_number_reflns 1464
_refine_ls_number_restraints 0
_refine_ls_restrained_S_all 1.005
_refine_ls_R_factor_all 0.0524
_refine_ls_R_factor_gt 0.0425
_refine_ls_shift/su_max 0.000
_refine_ls_shift/su_mean 0.000
_refine_ls_structure_factor_coef Fsqd
_refine_ls_weighting_details 'calc w = 1/[\s^2^(Fo^2^)+(0.098P)^2^] where P=(Fo^2^+2Fc^2^)/3'
_refine_ls_weighting_scheme calc
_refine_ls_wR_factor_gt 0.1218
_refine_ls_wR_factor_ref 0.1316
_reflns_number_gt 1220
_reflns_number_total 1464
_reflns_threshold_expression I>2\s(I)
_cod_data_source_file hk2699.cif
_cod_data_source_block I
_cod_original_sg_symbol_H-M 'P 21/c'
_cod_database_code 2222065
_cod_database_fobs_code 2222065

loop_
_symmetry_equiv_pos_as_xyz
'x, y, z'
'-x, y+1/2, -z+1/2'
'-x, -y, -z'
'x, -y-1/2, z-1/2'

loop_
_atom_site_type_symbol
_atom_site_label
_atom_site_fract_x
_atom_site_fract_y
_atom_site_fract_z
_atom_site_U_iso_or_equiv
_atom_site_adp_type
_atom_site_calc_flag
_atom_site_refinement_flags
_atom_site_occupancy
_atom_site_disorder_assembly
_atom_site_disorder_group
S S 0.69244(6) 0.09005(8) 0.45516(5) 0.0434(3) Uani d . 1 . .
N N1 0.9145(3) -0.2801(4) 0.8931(2) 0.0717(7) Uani d . 1 . .
N N2 0.63999(19) 0.1376(3) 0.65128(17) 0.0421(5) Uani d . 1 . .
N N3 0.57605(19) 0.2824(3) 0.56552(18) 0.0441(5) Uani d . 1 . .
N N4 0.5428(3) 0.3989(3) 0.3599(2) 0.0595(7) Uani d . 1 . .
H H4A 0.4944 0.4890 0.3645 0.071 Uiso calc R 1 . .
H H4B 0.5580 0.3880 0.2918 0.071 Uiso calc R 1 . .
C C1 0.9215(3) -0.4300(4) 0.8284(3) 0.0634(8) Uani d . 1 . .
H H1B 0.9692 -0.5315 0.8782 0.076 Uiso calc R 1 . .
C C2 0.8626(3) -0.4435(4) 0.6931(3) 0.0628(8) Uani d . 1 . .
H H2B 0.8714 -0.5509 0.6523 0.075 Uiso calc R 1 . .
C C3 0.7896(3) -0.2946(3) 0.6177(3) 0.0547(7) Uani d . 1 . .
H H3B 0.7483 -0.3004 0.5253 0.066 Uiso calc R 1 . .
C C4 0.7792(2) -0.1374(3) 0.6817(2) 0.0407(5) Uani d . 1 . .
C C5 0.8440(3) -0.1375(4) 0.8191(3) 0.0578(7) Uani d . 1 . .
H H5A 0.8380 -0.0315 0.8628 0.069 Uiso calc R 1 . .
C C6 0.7037(2) 0.0273(3) 0.6091(2) 0.0378(5) Uani d . 1 . .
C C7 0.5946(2) 0.2753(3) 0.4591(2) 0.0407(5) Uani d . 1 . .

loop_
_atom_site_aniso_label
_atom_site_aniso_U_11
_atom_site_aniso_U_22
_atom_site_aniso_U_33
_atom_site_aniso_U_12
_atom_site_aniso_U_13
_atom_site_aniso_U_23
S 0.0559(4) 0.0461(4) 0.0383(4) 0.0125(2) 0.0303(3) 0.0041(2)
N1 0.0875(17) 0.0765(17) 0.0569(14) 0.0339(14) 0.0375(13) 0.0256(13)
N2 0.0544(11) 0.0423(11) 0.0395(10) 0.0099(9) 0.0298(9) 0.0079(8)
N3 0.0609(12) 0.0421(11) 0.0427(11) 0.0143(9) 0.0353(9) 0.0107(8)
N4 0.0877(16) 0.0626(15) 0.0468(12) 0.0360(12) 0.0467(12) 0.0221(10)
C1 0.0656(17) 0.0579(18) 0.078(2) 0.0224(13) 0.0426(16) 0.0289(14)
C2 0.0675(17) 0.0420(15) 0.088(2) 0.0143(12) 0.0426(16) 0.0072(13)
C3 0.0616(16) 0.0471(15) 0.0563(15) 0.0085(12) 0.0273(13) 0.0009(12)
C4 0.0430(12) 0.0419(13) 0.0456(13) 0.0048(10) 0.0275(10) 0.0068(10)
C5 0.0728(17) 0.0574(16) 0.0491(14) 0.0208(13) 0.0327(13) 0.0100(12)
C6 0.0428(12) 0.0396(12) 0.0367(11) 0.0026(9) 0.0229(10) 0.0034(9)
C7 0.0505(12) 0.0425(12) 0.0359(11) 0.0087(10) 0.0256(10) 0.0030(9)

loop_
_atom_type_symbol
_atom_type_description
_atom_type_scat_dispersion_real
_atom_type_scat_dispersion_imag
_atom_type_scat_source
C C 0.0033 0.0016 'International Tables Vol C Tables 4.2.6.8 and 6.1.1.4'
H H 0.0000 0.0000 'International Tables Vol C Tables 4.2.6.8 and 6.1.1.4'
N N 0.0061 0.0033 'International Tables Vol C Tables 4.2.6.8 and 6.1.1.4'
S S 0.1246 0.1234 'International Tables Vol C Tables 4.2.6.8 and 6.1.1.4'

loop_
_geom_angle_atom_site_label_1
_geom_angle_atom_site_label_2
_geom_angle_atom_site_label_3
_geom_angle_site_symmetry_1
_geom_angle_site_symmetry_3
_geom_angle
_geom_angle_publ_flag
C7 S C6 . . 86.65(10) ?
C1 N1 C5 . . 116.8(3) ?
C6 N2 N3 . . 113.79(18) ?
C7 N3 N2 . . 111.67(17) ?
C7 N4 H4A . . 120.0 ?
C7 N4 H4B . . 120.0 ?
H4A N4 H4B . . 120.0 ?
N1 C1 C2 . . 123.7(2) ?
N1 C1 H1B . . 118.2 ?
C2 C1 H1B . . 118.2 ?
C1 C2 C3 . . 118.8(3) ?
C1 C2 H2B . . 120.6 ?
C3 C2 H2B . . 120.6 ?
C4 C3 C2 . . 119.0(3) ?
C4 C3 H3B . . 120.5 ?
C2 C3 H3B . . 120.5 ?
C3 C4 C5 . . 117.5(2) ?
C3 C4 C6 . . 122.5(2) ?
C5 C4 C6 . . 120.0(2) ?
N1 C5 C4 . . 124.1(3) ?
N1 C5 H5A . . 117.9 ?
C4 C5 H5A . . 117.9 ?
N2 C6 C4 . . 124.3(2) ?
N2 C6 S . . 113.59(17) ?
C4 C6 S . . 122.13(16) ?
N3 C7 N4 . . 123.6(2) ?
N3 C7 S . . 114.30(16) ?
N4 C7 S . . 122.07(16) ?

loop_
_geom_bond_atom_site_label_1
_geom_bond_atom_site_label_2
_geom_bond_site_symmetry_2
_geom_bond_distance
_geom_bond_publ_flag
S C6 . 1.743(2) ?
S C7 . 1.736(2) ?
N1 C1 . 1.329(4) ?
N1 C5 . 1.335(3) ?
N2 N3 . 1.384(2) ?
N2 C6 . 1.289(3) ?
N3 C7 . 1.306(3) ?
N4 C7 . 1.342(3) ?
N4 H4A . 0.8600 ?
N4 H4B . 0.8600 ?
C1 C2 . 1.366(4) ?
C1 H1B . 0.9300 ?
C2 C3 . 1.385(4) ?
C2 H2B . 0.9300 ?
C3 C4 . 1.379(3) ?
C3 H3B . 0.9300 ?
C4 C5 . 1.383(3) ?
C4 C6 . 1.474(3) ?
C5 H5A . 0.9300 ?

loop_
_geom_hbond_atom_site_label_D
_geom_hbond_atom_site_label_H
_geom_hbond_atom_site_label_A
_geom_hbond_site_symmetry_A
_geom_hbond_distance_DH
_geom_hbond_distance_HA
_geom_hbond_distance_DA
_geom_hbond_angle_DHA
_geom_hbond_publ_flag
N4 H4A N3 3_666 0.86 2.13 2.959(3) 163 yes
N4 H4B N2 4_565 0.86 2.16 3.006(3) 168 yes

loop_
_geom_torsion_atom_site_label_1
_geom_torsion_atom_site_label_2
_geom_torsion_atom_site_label_3
_geom_torsion_atom_site_label_4
_geom_torsion_site_symmetry_1
_geom_torsion_site_symmetry_2
_geom_torsion_site_symmetry_3
_geom_torsion_site_symmetry_4
_geom_torsion
_geom_torsion_publ_flag
C5 N1 C1 C2 . . . . 0.9(5) ?
N1 C1 C2 C3 . . . . -0.9(5) ?
C6 N2 N3 C7 . . . . 0.0(3) ?
C1 C2 C3 C4 . . . . 0.2(4) ?
C2 C3 C4 C5 . . . . 0.5(4) ?
C2 C3 C4 C6 . . . . 179.9(2) ?
C1 N1 C5 C4 . . . . -0.1(5) ?
C3 C4 C5 N1 . . . . -0.6(4) ?
C6 C4 C5 N1 . . . . 180.0(3) ?
N3 N2 C6 C4 . . . . -179.8(2) ?
N3 N2 C6 S . . . . 0.1(3) ?
C3 C4 C6 N2 . . . . 147.8(2) ?
C5 C4 C6 N2 . . . . -32.8(3) ?
C3 C4 C6 S . . . . -32.0(3) ?
C5 C4 C6 S . . . . 147.4(2) ?
C7 S C6 N2 . . . . -0.09(18) ?
C7 S C6 C4 . . . . 179.73(19) ?
N2 N3 C7 N4 . . . . 179.7(2) ?
N2 N3 C7 S . . . . -0.1(3) ?
C6 S C7 N3 . . . . 0.10(19) ?
C6 S C7 N4 . . . . -179.7(2) ?

loop_
_cod_related_entry_id
_cod_related_entry_database
_cod_related_entry_code
1 ChemSpider 172284
